data_4327816
loop_
_publ_author_name
'Fu-Sheng Guo'
'Ji-Dong Leng'
'Jun-Liang Liu'
'Zhao-Sha Meng'
'Ming-Liang Tong'

_publ_contact_author
;
      Professor Ming-Liang Tong
      School of Chemistry and Chemical Engineering
      Sun Yat-Sen University 
      Guangzhou 510275
      PR China
;
_publ_contact_author_email tongml@mail.sysu.edu.cn
_publ_contact_author_fax 81-20-8411-2245
_publ_contact_author_phone 86-20-8411-0966
_publ_section_title
;
 Polynuclear and Polymeric Gadolinium Acetate Derivatives with Large
 Magnetocaloric Effect
;
_journal_name_full 'Inorganic Chemistry'
_journal_page_first 405
_journal_page_last 413
_journal_paper_doi 10.1021/ic2018314
_journal_volume 51
_journal_year 2012
_chemical_formula_sum 'C12 H20 Gd2 O13'
_chemical_formula_weight 686.78
_chemical_name_systematic
; 
 ? 
;
_space_group_IT_number 9
_symmetry_cell_setting monoclinic
_symmetry_space_group_name_Hall 'C -2yc'
_symmetry_space_group_name_H-M 'C 1 c 1'
_atom_sites_solution_hydrogens geom
_atom_sites_solution_primary direct
_atom_sites_solution_secondary difmap
_audit_creation_method SHELXL-97
_cell_angle_alpha 90.00
_cell_angle_beta 116.194(2)
_cell_angle_gamma 90.00
_cell_formula_units_Z 4
_cell_length_a 16.1147(12)
_cell_length_b 16.7364(9)
_cell_length_c 8.4586(5)
_cell_measurement_temperature 298(2)
_cell_volume 2047.0(2)
_computing_cell_refinement 'Bruker FRAMBO'
_computing_data_collection 'Bruker FRAMBO'
_computing_data_reduction 'Bruker SAINT'
_computing_molecular_graphics 'Bruker SHELXTL'
_computing_publication_material 'Bruker SHELXTL'
_computing_structure_refinement 'SHELXL-97 (Sheldrick, 1997)'
_computing_structure_solution 'SHELXS-97 (Sheldrick, 1990)'
_diffrn_ambient_temperature 298(2)
_diffrn_measured_fraction_theta_full 0.969
_diffrn_measured_fraction_theta_max 0.969
_diffrn_measurement_device_type 'multiwire proportional'
_diffrn_measurement_method 'phi and omega scans'
_diffrn_radiation_monochromator graphite
_diffrn_radiation_source 'fine-focus sealed tube'
_diffrn_radiation_type MoK\a
_diffrn_radiation_wavelength 0.71073
_diffrn_reflns_av_R_equivalents 0.0538
_diffrn_reflns_av_sigmaI/netI 0.0871
_diffrn_reflns_limit_h_max 20
_diffrn_reflns_limit_h_min -18
_diffrn_reflns_limit_k_max 18
_diffrn_reflns_limit_k_min -21
_diffrn_reflns_limit_l_max 10
_diffrn_reflns_limit_l_min -10
_diffrn_reflns_number 5660
_diffrn_reflns_theta_full 27.48
_diffrn_reflns_theta_max 27.48
_diffrn_reflns_theta_min 3.62
_exptl_absorpt_coefficient_mu 6.482
_exptl_absorpt_correction_T_max 0.8496
_exptl_absorpt_correction_T_min 0.6706
_exptl_absorpt_correction_type none
_exptl_crystal_density_diffrn 2.228
_exptl_crystal_F_000 1296
_exptl_crystal_size_max 0.07
_exptl_crystal_size_mid 0.04
_exptl_crystal_size_min 0.03
_refine_diff_density_max 1.875
_refine_diff_density_min -1.829
_refine_diff_density_rms 0.269
_refine_ls_abs_structure_details 'Flack H D (1983), Acta Cryst. A39, 876-881'
_refine_ls_abs_structure_Flack 0.04(4)
_refine_ls_extinction_method none
_refine_ls_goodness_of_fit_ref 1.144
_refine_ls_hydrogen_treatment mixed
_refine_ls_matrix_type full
_refine_ls_number_parameters 250
_refine_ls_number_reflns 3571
_refine_ls_number_restraints 8
_refine_ls_restrained_S_all 1.143
_refine_ls_R_factor_all 0.0698
_refine_ls_R_factor_gt 0.0424
_refine_ls_shift/su_max 0.000
_refine_ls_shift/su_mean 0.000
_refine_ls_structure_factor_coef Fsqd
_refine_ls_weighting_details 'calc w=1/[\s^2^(Fo^2^)+(0.0000P)^2^+35.9025P] where P=(Fo^2^+2Fc^2^)/3'
_refine_ls_weighting_scheme calc
_refine_ls_wR_factor_gt 0.0868
_refine_ls_wR_factor_ref 0.1179
_reflns_number_gt 2893
_reflns_number_total 3571
_reflns_threshold_expression >2sigma(I)
_cod_data_source_file ic2018314_si_001_1.cif
_cod_data_source_block 4
_cod_database_code 4327816

loop_
_symmetry_equiv_pos_as_xyz
'x, y, z'
'x, -y, z+1/2'
'x+1/2, y+1/2, z'
'x+1/2, -y+1/2, z+1/2'

loop_
_atom_site_label
_atom_site_type_symbol
_atom_site_fract_x
_atom_site_fract_y
_atom_site_fract_z
_atom_site_U_iso_or_equiv
_atom_site_adp_type
_atom_site_occupancy
_atom_site_symmetry_multiplicity
_atom_site_calc_flag
_atom_site_refinement_flags
Gd1 Gd 0.17305(7) 0.64586(3) 0.71916(9) 0.02578(18) Uani 1 1 d .
Gd2 Gd 0.42565(7) 0.74350(5) 0.98549(9) 0.0321(2) Uani 1 1 d .
O1W O 0.1433(9) 0.5061(5) 0.7040(17) 0.043(4) Uani 1 1 d .
H1WA H 0.1596 0.4781 0.6385 0.051 Uiso 1 1 d R
H1WB H 0.1334 0.4746 0.7727 0.051 Uiso 1 1 d R
O1 O 0.3109(10) 0.6669(7) 1.0106(15) 0.035(3) Uani 1 1 d .
O2 O 0.1935(11) 0.6075(7) 1.0192(17) 0.040(4) Uani 1 1 d .
O3 O 0.2736(11) 0.7474(7) 0.6935(17) 0.039(3) Uani 1 1 d .
O4 O 0.3671(14) 0.8495(9) 0.773(2) 0.068(5) Uani 1 1 d .
O5 O 0.2955(10) 0.5758(6) 0.6950(18) 0.040(3) Uani 1 1 d .
O6 O 0.4349(11) 0.6354(7) 0.8284(19) 0.046(4) Uani 1 1 d .
O7 O 0.0606(10) 0.7262(7) 0.4481(16) 0.039(3) Uani 1 1 d .
O8 O 0.1186(11) 0.6157(7) 0.4002(17) 0.042(4) Uani 1 1 d .
O9 O 0.1494(11) 0.7645(7) 0.8443(19) 0.051(4) Uani 1 1 d .
O10 O 0.0158(13) 0.8281(9) 0.739(2) 0.062(5) Uani 1 1 d .
O11 O 0.3759(11) 0.8362(8) 1.148(2) 0.057(4) Uani 1 1 d .
O12 O 0.5121(10) 0.8623(7) 1.1622(17) 0.042(3) Uani 1 1 d .
C1 C 0.2682(13) 0.6440(8) 1.0956(18) 0.025(3) Uani 1 1 d U
C2 C 0.3106(18) 0.6621(16) 1.294(2) 0.063(7) Uani 1 1 d .
H2A H 0.2946 0.6202 1.3536 0.094 Uiso 1 1 calc R
H2B H 0.2871 0.7120 1.3131 0.094 Uiso 1 1 calc R
H2C H 0.3767 0.6652 1.3406 0.094 Uiso 1 1 calc R
C3 C 0.2920(17) 0.8191(11) 0.669(3) 0.042(5) Uani 1 1 d .
C4 C 0.221(2) 0.8675(13) 0.524(3) 0.081(9) Uani 1 1 d .
H4A H 0.1953 0.8364 0.4176 0.122 Uiso 1 1 calc R
H4B H 0.2496 0.9147 0.5053 0.122 Uiso 1 1 calc R
H4C H 0.1730 0.8825 0.5556 0.122 Uiso 1 1 calc R
C5 C 0.3808(14) 0.5820(10) 0.728(2) 0.036(4) Uani 1 1 d .
C6 C 0.4205(18) 0.5204(11) 0.658(3) 0.051(6) Uani 1 1 d .
H6A H 0.4562 0.5456 0.6063 0.076 Uiso 1 1 calc R
H6B H 0.3716 0.4897 0.5701 0.076 Uiso 1 1 calc R
H6C H 0.4597 0.4858 0.7518 0.076 Uiso 1 1 calc R
C7 C 0.0740(14) 0.6780(9) 0.345(2) 0.037(4) Uani 1 1 d .
C8 C 0.029(2) 0.6943(13) 0.151(3) 0.065(7) Uani 1 1 d .
H8A H 0.0741 0.6924 0.1063 0.097 Uiso 1 1 calc R
H8B H 0.0006 0.7463 0.1293 0.097 Uiso 1 1 calc R
H8C H -0.0181 0.6547 0.0919 0.097 Uiso 1 1 calc R
C9 C 0.0981(14) 0.8218(11) 0.844(3) 0.041(4) Uani 1 1 d .
C10 C 0.142(2) 0.8834(15) 0.990(3) 0.089(10) Uani 1 1 d .
H12A H 0.1189 0.9356 0.9444 0.134 Uiso 1 1 calc R
H12B H 0.2080 0.8826 1.0318 0.134 Uiso 1 1 calc R
H12C H 0.1271 0.8711 1.0850 0.134 Uiso 1 1 calc R
C11 C 0.4471(17) 0.8835(9) 1.193(3) 0.041(5) Uani 1 1 d .
C12 C 0.4440(19) 0.9626(12) 1.272(4) 0.062(7) Uani 1 1 d .
H10A H 0.4262 1.0032 1.1827 0.094 Uiso 1 1 calc R
H10B H 0.5040 0.9749 1.3643 0.094 Uiso 1 1 calc R
H10C H 0.3998 0.9607 1.3193 0.094 Uiso 1 1 calc R

loop_
_atom_site_aniso_label
_atom_site_aniso_U_11
_atom_site_aniso_U_22
_atom_site_aniso_U_33
_atom_site_aniso_U_23
_atom_site_aniso_U_13
_atom_site_aniso_U_12
Gd1 0.0252(4) 0.0233(3) 0.0297(3) 0.0001(3) 0.0129(3) 0.0009(4)
Gd2 0.0279(5) 0.0289(4) 0.0405(4) -0.0010(3) 0.0160(4) -0.0042(3)
O1W 0.075(13) 0.022(5) 0.049(7) -0.002(5) 0.044(9) 0.004(5)
O1 0.039(9) 0.041(6) 0.032(6) 0.000(6) 0.021(6) -0.012(6)
O2 0.042(10) 0.047(8) 0.036(6) 0.001(6) 0.020(7) -0.001(7)
O3 0.041(10) 0.041(7) 0.038(7) 0.005(5) 0.019(7) -0.001(6)
O4 0.054(14) 0.051(9) 0.074(11) 0.007(8) 0.005(10) -0.016(8)
O5 0.032(9) 0.029(6) 0.066(8) -0.004(6) 0.028(7) 0.003(6)
O6 0.039(10) 0.038(7) 0.064(9) -0.018(6) 0.026(8) -0.019(7)
O7 0.048(10) 0.046(7) 0.037(7) 0.005(6) 0.031(7) 0.008(6)
O8 0.054(12) 0.039(7) 0.040(7) 0.007(6) 0.027(8) 0.011(7)
O9 0.049(11) 0.031(6) 0.075(10) -0.017(7) 0.031(9) 0.008(7)
O10 0.048(14) 0.044(8) 0.058(9) -0.009(7) -0.009(8) -0.001(8)
O11 0.037(10) 0.057(8) 0.088(11) -0.037(8) 0.039(9) -0.013(7)
O12 0.047(10) 0.039(6) 0.050(7) 0.000(6) 0.031(8) 0.008(6)
C1 0.038(8) 0.021(6) 0.009(5) 0.002(5) 0.004(5) -0.005(6)
C2 0.044(15) 0.13(2) 0.008(7) -0.006(10) 0.003(8) -0.008(14)
C3 0.045(16) 0.034(9) 0.050(11) 0.013(9) 0.022(11) -0.012(10)
C4 0.08(2) 0.048(12) 0.073(17) 0.041(12) -0.001(15) -0.014(13)
C5 0.033(13) 0.037(9) 0.043(9) 0.009(8) 0.020(9) 0.008(8)
C6 0.055(17) 0.030(9) 0.090(16) -0.035(10) 0.052(14) -0.009(10)
C7 0.040(13) 0.030(8) 0.051(10) 0.020(8) 0.029(10) 0.006(8)
C8 0.09(2) 0.071(14) 0.033(10) 0.013(10) 0.028(13) 0.025(14)
C9 0.019(11) 0.041(10) 0.050(11) -0.012(9) 0.003(9) -0.002(8)
C10 0.08(2) 0.067(15) 0.086(18) -0.057(14) 0.002(15) 0.026(14)
C11 0.037(14) 0.019(8) 0.062(12) 0.000(8) 0.018(11) 0.007(8)
C12 0.042(17) 0.050(12) 0.093(18) -0.023(13) 0.028(15) -0.001(11)

loop_
_atom_type_symbol
_atom_type_description
_atom_type_scat_dispersion_real
_atom_type_scat_dispersion_imag
_atom_type_scat_source
C C 0.0033 0.0016 'International Tables Vol C Tables 4.2.6.8 and 6.1.1.4'
H H 0.0000 0.0000 'International Tables Vol C Tables 4.2.6.8 and 6.1.1.4'
O O 0.0106 0.0060 'International Tables Vol C Tables 4.2.6.8 and 6.1.1.4'
Gd Gd -0.1653 3.9035 'International Tables Vol C Tables 4.2.6.8 and 6.1.1.4'

loop_
_geom_angle_atom_site_label_1
_geom_angle_atom_site_label_2
_geom_angle_atom_site_label_3
_geom_angle
_geom_angle_site_symmetry_1
_geom_angle_site_symmetry_3
O9 Gd1 O5 139.2(5) . .
O9 Gd1 O1W 141.6(4) . .
O5 Gd1 O1W 70.5(4) . .
O9 Gd1 O3 72.3(5) . .
O5 Gd1 O3 74.0(4) . .
O1W Gd1 O3 144.2(4) . .
O9 Gd1 O12 76.5(5) . 4_464
O5 Gd1 O12 144.1(4) . 4_464
O1W Gd1 O12 76.2(4) . 4_464
O3 Gd1 O12 136.1(4) . 4_464
O9 Gd1 O8 127.3(5) . .
O5 Gd1 O8 73.5(5) . .
O1W Gd1 O8 77.1(4) . .
O3 Gd1 O8 88.6(4) . .
O12 Gd1 O8 86.5(4) 4_464 .
O9 Gd1 O2 74.7(5) . .
O5 Gd1 O2 102.6(4) . .
O1W Gd1 O2 74.6(4) . .
O3 Gd1 O2 118.6(5) . .
O12 Gd1 O2 80.6(5) 4_464 .
O8 Gd1 O2 151.0(4) . .
O9 Gd1 O1 71.9(5) . .
O5 Gd1 O1 75.3(4) . .
O1W Gd1 O1 105.1(4) . .
O3 Gd1 O1 69.7(4) . .
O12 Gd1 O1 127.5(4) 4_464 .
O8 Gd1 O1 145.8(4) . .
O2 Gd1 O1 51.3(4) . .
O9 Gd1 O7 76.8(4) . .
O5 Gd1 O7 117.6(4) . .
O1W Gd1 O7 114.7(5) . .
O3 Gd1 O7 77.9(5) . .
O12 Gd1 O7 65.4(4) 4_464 .
O8 Gd1 O7 51.0(4) . .
O2 Gd1 O7 139.7(4) . .
O1 Gd1 O7 140.2(4) . .
O9 Gd1 C1 67.9(5) . .
O5 Gd1 C1 91.9(5) . .
O1W Gd1 C1 92.6(4) . .
O3 Gd1 C1 93.2(5) . .
O12 Gd1 C1 102.8(5) 4_464 .
O8 Gd1 C1 164.2(5) . .
O2 Gd1 C1 25.7(5) . .
O1 Gd1 C1 26.0(4) . .
O7 Gd1 C1 144.6(4) . .
O9 Gd1 C7 102.4(5) . .
O5 Gd1 C7 94.3(5) . .
O1W Gd1 C7 97.0(4) . .
O3 Gd1 C7 80.7(5) . .
O12 Gd1 C7 76.6(5) 4_464 .
O8 Gd1 C7 25.0(4) . .
O2 Gd1 C7 157.1(5) . .
O1 Gd1 C7 150.3(4) . .
O7 Gd1 C7 26.1(4) . .
C1 Gd1 C7 169.9(4) . .
O9 Gd1 Gd2 74.4(4) . .
O5 Gd1 Gd2 64.9(3) . .
O1W Gd1 Gd2 124.0(3) . .
O3 Gd1 Gd2 38.3(3) . .
O12 Gd1 Gd2 149.6(3) 4_464 .
O8 Gd1 Gd2 118.3(3) . .
O2 Gd1 Gd2 83.6(3) . .
O1 Gd1 Gd2 32.4(2) . .
O7 Gd1 Gd2 115.1(3) . .
C1 Gd1 Gd2 57.9(4) . .
C7 Gd1 Gd2 117.9(3) . .
O6 Gd2 O10 87.3(6) . 4_565
O6 Gd2 O1 82.9(5) . .
O10 Gd2 O1 80.3(6) 4_565 .
O6 Gd2 O7 78.1(4) . 4_565
O10 Gd2 O7 89.8(6) 4_565 4_565
O1 Gd2 O7 158.9(4) . 4_565
O6 Gd2 O4 104.7(6) . .
O10 Gd2 O4 161.9(5) 4_565 .
O1 Gd2 O4 114.1(6) . .
O7 Gd2 O4 79.8(6) 4_565 .
O6 Gd2 O11 162.8(4) . .
O10 Gd2 O11 92.1(6) 4_565 .
O1 Gd2 O11 80.1(4) . .
O7 Gd2 O11 119.1(4) 4_565 .
O4 Gd2 O11 80.4(6) . .
O6 Gd2 O12 144.2(5) . .
O10 Gd2 O12 84.4(5) 4_565 .
O1 Gd2 O12 129.4(4) . .
O7 Gd2 O12 67.2(4) 4_565 .
O4 Gd2 O12 78.0(5) . .
O11 Gd2 O12 52.6(4) . .
O6 Gd2 O3 75.2(5) . .
O10 Gd2 O3 146.4(5) 4_565 .
O1 Gd2 O3 69.4(4) . .
O7 Gd2 O3 113.6(4) 4_565 .
O4 Gd2 O3 51.5(5) . .
O11 Gd2 O3 96.5(5) . .
O12 Gd2 O3 126.1(4) . .
O6 Gd2 C11 169.9(6) . .
O10 Gd2 C11 90.0(6) 4_565 .
O1 Gd2 C11 106.3(5) . .
O7 Gd2 C11 92.1(5) 4_565 .
O4 Gd2 C11 75.8(6) . .
O11 Gd2 C11 27.1(6) . .
O12 Gd2 C11 25.6(5) . .
O3 Gd2 C11 111.8(5) . .
O6 Gd2 C3 91.2(6) . .
O10 Gd2 C3 171.9(6) 4_565 .
O1 Gd2 C3 91.7(5) . .
O7 Gd2 C3 97.7(5) 4_565 .
O4 Gd2 C3 25.3(5) . .
O11 Gd2 C3 87.0(6) . .
O12 Gd2 C3 101.3(5) . .
O3 Gd2 C3 26.3(4) . .
C11 Gd2 C3 92.8(6) . .
O6 Gd2 Gd1 70.3(4) . .
O10 Gd2 Gd1 111.9(4) 4_565 .
O1 Gd2 Gd1 35.2(3) . .
O7 Gd2 Gd1 140.1(3) 4_565 .
O4 Gd2 Gd1 85.1(4) . .
O11 Gd2 Gd1 94.1(4) . .
O12 Gd2 Gd1 144.4(3) . .
O3 Gd2 Gd1 35.2(3) . .
C11 Gd2 Gd1 119.7(5) . .
C3 Gd2 Gd1 60.2(4) . .
O6 Gd2 Gd1 110.1(4) . 4_565
O10 Gd2 Gd1 72.8(4) 4_565 4_565
O1 Gd2 Gd1 149.1(3) . 4_565
O7 Gd2 Gd1 37.4(3) 4_565 4_565
O4 Gd2 Gd1 90.2(4) . 4_565
O11 Gd2 Gd1 86.0(4) . 4_565
O12 Gd2 Gd1 34.4(3) . 4_565
O3 Gd2 Gd1 140.1(3) . 4_565
C11 Gd2 Gd1 59.8(5) . 4_565
C3 Gd2 Gd1 115.1(4) . 4_565
Gd1 Gd2 Gd1 175.28(3) . 4_565
Gd1 O1W H1WA 117.6 . .
Gd1 O1W H1WB 131.8 . .
H1WA O1W H1WB 108.0 . .
C1 O1 Gd2 151.2(11) . .
C1 O1 Gd1 92.8(10) . .
Gd2 O1 Gd1 112.4(4) . .
C1 O2 Gd1 93.8(9) . .
C3 O3 Gd1 152.6(15) . .
C3 O3 Gd2 89.4(13) . .
Gd1 O3 Gd2 106.5(4) . .
C3 O4 Gd2 99.5(12) . .
C5 O5 Gd1 142.4(11) . .
C5 O6 Gd2 137.6(14) . .
C7 O7 Gd2 131.7(13) . 4_464
C7 O7 Gd1 90.8(10) . .
Gd2 O7 Gd1 108.4(4) 4_464 .
C7 O8 Gd1 96.3(11) . .
C9 O9 Gd1 150.7(14) . .
C9 O10 Gd2 131.1(15) . 4_464
C11 O11 Gd2 94.9(11) . .
C11 O12 Gd1 154.9(14) . 4_565
C11 O12 Gd2 93.1(12) . .
Gd1 O12 Gd2 109.8(4) 4_565 .
O2 C1 O1 120.1(13) . .
O2 C1 C2 121.7(16) . .
O1 C1 C2 118.3(17) . .
O2 C1 Gd1 60.5(8) . .
O1 C1 Gd1 61.2(8) . .
C2 C1 Gd1 167.1(13) . .
C1 C2 H2A 109.5 . .
C1 C2 H2B 109.5 . .
H2A C2 H2B 109.5 . .
C1 C2 H2C 109.5 . .
H2A C2 H2C 109.5 . .
H2B C2 H2C 109.5 . .
O4 C3 O3 119(2) . .
O4 C3 C4 120.7(17) . .
O3 C3 C4 120(2) . .
O4 C3 Gd2 55.2(11) . .
O3 C3 Gd2 64.3(11) . .
C4 C3 Gd2 171.0(17) . .
C3 C4 H4A 109.5 . .
C3 C4 H4B 109.5 . .
H4A C4 H4B 109.5 . .
C3 C4 H4C 109.5 . .
H4A C4 H4C 109.5 . .
H4B C4 H4C 109.5 . .
O6 C5 O5 123.9(16) . .
O6 C5 C6 117.8(19) . .
O5 C5 C6 118.1(18) . .
C5 C6 H6A 109.5 . .
C5 C6 H6B 109.5 . .
H6A C6 H6B 109.5 . .
C5 C6 H6C 109.5 . .
H6A C6 H6C 109.5 . .
H6B C6 H6C 109.5 . .
O8 C7 O7 121.2(16) . .
O8 C7 C8 119.5(17) . .
O7 C7 C8 119.1(16) . .
O8 C7 Gd1 58.7(9) . .
O7 C7 Gd1 63.0(9) . .
C8 C7 Gd1 176.4(15) . .
C7 C8 H8A 109.5 . .
C7 C8 H8B 109.5 . .
H8A C8 H8B 109.5 . .
C7 C8 H8C 109.5 . .
H8A C8 H8C 109.5 . .
H8B C8 H8C 109.5 . .
O10 C9 O9 124.1(19) . .
O10 C9 C10 120(2) . .
O9 C9 C10 116(2) . .
C9 C10 H12A 109.5 . .
C9 C10 H12B 109.5 . .
H12A C10 H12B 109.5 . .
C9 C10 H12C 109.5 . .
H12A C10 H12C 109.5 . .
H12B C10 H12C 109.5 . .
O12 C11 O11 118.8(15) . .
O12 C11 C12 123(2) . .
O11 C11 C12 118.1(19) . .
O12 C11 Gd2 61.3(10) . .
O11 C11 Gd2 58.0(8) . .
C12 C11 Gd2 169.5(17) . .
C11 C12 H10A 109.5 . .
C11 C12 H10B 109.5 . .
H10A C12 H10B 109.5 . .
C11 C12 H10C 109.5 . .
H10A C12 H10C 109.5 . .
H10B C12 H10C 109.5 . .

loop_
_geom_bond_atom_site_label_1
_geom_bond_atom_site_label_2
_geom_bond_distance
_geom_bond_site_symmetry_2
Gd1 O9 2.358(11) .
Gd1 O5 2.380(12) .
Gd1 O1W 2.381(9) .
Gd1 O3 2.422(13) .
Gd1 O12 2.424(14) 4_464
Gd1 O8 2.493(13) .
Gd1 O2 2.495(12) .
Gd1 O1 2.510(13) .
Gd1 O7 2.585(13) .
Gd1 C1 2.860(14) .
Gd1 C7 2.900(18) .
Gd1 Gd2 4.0273(14) .
Gd2 O6 2.289(12) .
Gd2 O10 2.322(15) 4_565
Gd2 O1 2.336(12) .
Gd2 O7 2.386(12) 4_565
Gd2 O4 2.403(16) .
Gd2 O11 2.430(11) .
Gd2 O12 2.507(13) .
Gd2 O3 2.601(15) .
Gd2 C11 2.855(17) .
Gd2 C3 2.89(2) .
Gd2 Gd1 4.0340(14) 4_565
O1W H1WA 0.8501 .
O1W H1WB 0.8500 .
O1 C1 1.255(19) .
O2 C1 1.25(2) .
O3 C3 1.28(2) .
O4 C3 1.25(3) .
O5 C5 1.28(2) .
O6 C5 1.27(2) .
O7 C7 1.28(2) .
O7 Gd2 2.386(12) 4_464
O8 C7 1.23(2) .
O9 C9 1.27(2) .
O10 C9 1.23(2) .
O10 Gd2 2.322(15) 4_464
O11 C11 1.30(3) .
O12 C11 1.24(2) .
O12 Gd1 2.424(14) 4_565
C1 C2 1.540(19) .
C2 H2A 0.9600 .
C2 H2B 0.9600 .
C2 H2C 0.9600 .
C3 C4 1.49(3) .
C4 H4A 0.9600 .
C4 H4B 0.9600 .
C4 H4C 0.9600 .
C5 C6 1.47(2) .
C6 H6A 0.9600 .
C6 H6B 0.9600 .
C6 H6C 0.9600 .
C7 C8 1.50(3) .
C8 H8A 0.9600 .
C8 H8B 0.9600 .
C8 H8C 0.9600 .
C9 C10 1.52(3) .
C10 H12A 0.9600 .
C10 H12B 0.9600 .
C10 H12C 0.9600 .
C11 C12 1.49(2) .
C12 H10A 0.9600 .
C12 H10B 0.9600 .
C12 H10C 0.9600 .

loop_
_geom_hbond_atom_site_label_D
_geom_hbond_atom_site_label_H
_geom_hbond_atom_site_label_A
_geom_hbond_distance_DH
_geom_hbond_distance_HA
_geom_hbond_distance_DA
_geom_hbond_angle_DHA
_geom_hbond_site_symmetry_A
O1W H1WA O2 0.85 1.96 2.797(16) 166.5 2_564
O1W H1WB O8 0.85 1.93 2.766(16) 166.7 2_565

loop_
_geom_torsion_atom_site_label_1
_geom_torsion_atom_site_label_2
_geom_torsion_atom_site_label_3
_geom_torsion_atom_site_label_4
_geom_torsion
_geom_torsion_site_symmetry_1
_geom_torsion_site_symmetry_4
O9 Gd1 Gd2 O6 -173.1(5) . .
O5 Gd1 Gd2 O6 3.9(5) . .
O1W Gd1 Gd2 O6 44.5(5) . .
O3 Gd1 Gd2 O6 -92.0(6) . .
O12 Gd1 Gd2 O6 170.0(7) 4_464 .
O8 Gd1 Gd2 O6 -48.7(5) . .
O2 Gd1 Gd2 O6 111.0(5) . .
O1 Gd1 Gd2 O6 106.2(7) . .
O7 Gd1 Gd2 O6 -106.3(5) . .
C1 Gd1 Gd2 O6 113.5(5) . .
C7 Gd1 Gd2 O6 -77.2(5) . .
O9 Gd1 Gd2 O10 108.2(6) . 4_565
O5 Gd1 Gd2 O10 -74.7(6) . 4_565
O1W Gd1 Gd2 O10 -34.2(6) . 4_565
O3 Gd1 Gd2 O10 -170.6(7) . 4_565
O12 Gd1 Gd2 O10 91.4(8) 4_464 4_565
O8 Gd1 Gd2 O10 -127.4(6) . 4_565
O2 Gd1 Gd2 O10 32.4(6) . 4_565
O1 Gd1 Gd2 O10 27.6(7) . 4_565
O7 Gd1 Gd2 O10 175.1(6) . 4_565
C1 Gd1 Gd2 O10 34.9(6) . 4_565
C7 Gd1 Gd2 O10 -155.8(6) . 4_565
O9 Gd1 Gd2 O1 80.7(7) . .
O5 Gd1 Gd2 O1 -102.3(6) . .
O1W Gd1 Gd2 O1 -61.7(6) . .
O3 Gd1 Gd2 O1 161.8(6) . .
O12 Gd1 Gd2 O1 63.8(8) 4_464 .
O8 Gd1 Gd2 O1 -154.9(6) . .
O2 Gd1 Gd2 O1 4.9(6) . .
O7 Gd1 Gd2 O1 147.5(6) . .
C1 Gd1 Gd2 O1 7.4(7) . .
C7 Gd1 Gd2 O1 176.6(7) . .
O9 Gd1 Gd2 O7 -133.4(6) . 4_565
O5 Gd1 Gd2 O7 43.6(6) . 4_565
O1W Gd1 Gd2 O7 84.2(6) . 4_565
O3 Gd1 Gd2 O7 -52.3(7) . 4_565
O12 Gd1 Gd2 O7 -150.2(7) 4_464 4_565
O8 Gd1 Gd2 O7 -9.0(6) . 4_565
O2 Gd1 Gd2 O7 150.8(6) . 4_565
O1 Gd1 Gd2 O7 145.9(7) . 4_565
O7 Gd1 Gd2 O7 -66.6(7) . 4_565
C1 Gd1 Gd2 O7 153.3(6) . 4_565
C7 Gd1 Gd2 O7 -37.5(6) . 4_565
O9 Gd1 Gd2 O4 -65.6(6) . .
O5 Gd1 Gd2 O4 111.4(6) . .
O1W Gd1 Gd2 O4 152.0(6) . .
O3 Gd1 Gd2 O4 15.5(7) . .
O12 Gd1 Gd2 O4 -82.5(8) 4_464 .
O8 Gd1 Gd2 O4 58.8(5) . .
O2 Gd1 Gd2 O4 -141.4(5) . .
O1 Gd1 Gd2 O4 -146.3(7) . .
O7 Gd1 Gd2 O4 1.2(5) . .
C1 Gd1 Gd2 O4 -139.0(6) . .
C7 Gd1 Gd2 O4 30.3(6) . .
O9 Gd1 Gd2 O11 14.4(5) . .
O5 Gd1 Gd2 O11 -168.6(5) . .
O1W Gd1 Gd2 O11 -128.0(5) . .
O3 Gd1 Gd2 O11 95.5(6) . .
O12 Gd1 Gd2 O11 -2.5(7) 4_464 .
O8 Gd1 Gd2 O11 138.8(5) . .
O2 Gd1 Gd2 O11 -61.5(5) . .
O1 Gd1 Gd2 O11 -66.3(7) . .
O7 Gd1 Gd2 O11 81.2(5) . .
C1 Gd1 Gd2 O11 -59.0(5) . .
C7 Gd1 Gd2 O11 110.3(5) . .
O9 Gd1 Gd2 O12 -4.2(6) . .
O5 Gd1 Gd2 O12 172.9(6) . .
O1W Gd1 Gd2 O12 -146.6(6) . .
O3 Gd1 Gd2 O12 77.0(7) . .
O12 Gd1 Gd2 O12 -21.0(6) 4_464 .
O8 Gd1 Gd2 O12 120.2(6) . .
O2 Gd1 Gd2 O12 -80.0(6) . .
O1 Gd1 Gd2 O12 -84.9(7) . .
O7 Gd1 Gd2 O12 62.7(6) . .
C1 Gd1 Gd2 O12 -77.5(6) . .
C7 Gd1 Gd2 O12 91.8(6) . .
O9 Gd1 Gd2 O3 -81.1(6) . .
O5 Gd1 Gd2 O3 95.9(6) . .
O1W Gd1 Gd2 O3 136.5(6) . .
O12 Gd1 Gd2 O3 -98.0(7) 4_464 .
O8 Gd1 Gd2 O3 43.3(6) . .
O2 Gd1 Gd2 O3 -157.0(6) . .
O1 Gd1 Gd2 O3 -161.8(6) . .
O7 Gd1 Gd2 O3 -14.3(5) . .
C1 Gd1 Gd2 O3 -154.5(6) . .
C7 Gd1 Gd2 O3 14.8(6) . .
O9 Gd1 Gd2 C11 5.0(6) . .
O5 Gd1 Gd2 C11 -177.9(6) . .
O1W Gd1 Gd2 C11 -137.4(6) . .
O3 Gd1 Gd2 C11 86.2(7) . .
O12 Gd1 Gd2 C11 -11.8(7) 4_464 .
O8 Gd1 Gd2 C11 129.4(6) . .
O2 Gd1 Gd2 C11 -70.8(5) . .
O1 Gd1 Gd2 C11 -75.7(7) . .
O7 Gd1 Gd2 C11 71.9(5) . .
C1 Gd1 Gd2 C11 -68.3(6) . .
C7 Gd1 Gd2 C11 101.0(6) . .
O9 Gd1 Gd2 C3 -69.8(6) . .
O5 Gd1 Gd2 C3 107.2(6) . .
O1W Gd1 Gd2 C3 147.8(6) . .
O3 Gd1 Gd2 C3 11.3(7) . .
O12 Gd1 Gd2 C3 -86.7(7) 4_464 .
O8 Gd1 Gd2 C3 54.6(6) . .
O2 Gd1 Gd2 C3 -145.6(6) . .
O1 Gd1 Gd2 C3 -150.5(7) . .
O7 Gd1 Gd2 C3 -3.0(5) . .
C1 Gd1 Gd2 C3 -143.1(6) . .
C7 Gd1 Gd2 C3 26.1(6) . .
O9 Gd1 Gd2 Gd1 -77.1(5) . 4_565
O5 Gd1 Gd2 Gd1 99.9(5) . 4_565
O1W Gd1 Gd2 Gd1 140.5(5) . 4_565
O3 Gd1 Gd2 Gd1 4.0(6) . 4_565
O12 Gd1 Gd2 Gd1 -93.9(7) 4_464 4_565
O8 Gd1 Gd2 Gd1 47.3(5) . 4_565
O2 Gd1 Gd2 Gd1 -152.9(5) . 4_565
O1 Gd1 Gd2 Gd1 -157.8(7) . 4_565
O7 Gd1 Gd2 Gd1 -10.3(5) . 4_565
C1 Gd1 Gd2 Gd1 -150.4(5) . 4_565
C7 Gd1 Gd2 Gd1 18.9(6) . 4_565
O6 Gd2 O1 C1 145(3) . .
O10 Gd2 O1 C1 57(3) 4_565 .
O7 Gd2 O1 C1 120(2) 4_565 .
O4 Gd2 O1 C1 -112(3) . .
O11 Gd2 O1 C1 -37(3) . .
O12 Gd2 O1 C1 -18(3) . .
O3 Gd2 O1 C1 -138(3) . .
C11 Gd2 O1 C1 -30(3) . .
C3 Gd2 O1 C1 -124(3) . .
Gd1 Gd2 O1 C1 -149(3) . .
Gd1 Gd2 O1 C1 27(3) 4_565 .
O6 Gd2 O1 Gd1 -65.7(6) . .
O10 Gd2 O1 Gd1 -154.2(7) 4_565 .
O7 Gd2 O1 Gd1 -91.3(13) 4_565 .
O4 Gd2 O1 Gd1 37.3(7) . .
O11 Gd2 O1 Gd1 112.0(6) . .
O12 Gd2 O1 Gd1 131.4(5) . .
O3 Gd2 O1 Gd1 11.1(4) . .
C11 Gd2 O1 Gd1 118.7(6) . .
C3 Gd2 O1 Gd1 25.3(6) . .
Gd1 Gd2 O1 Gd1 176.52(11) 4_565 .
O9 Gd1 O1 C1 76.4(10) . .
O5 Gd1 O1 C1 -128.1(11) . .
O1W Gd1 O1 C1 -63.5(10) . .
O3 Gd1 O1 C1 153.8(11) . .
O12 Gd1 O1 C1 20.6(11) 4_464 .
O8 Gd1 O1 C1 -152.6(9) . .
O2 Gd1 O1 C1 -8.1(9) . .
O7 Gd1 O1 C1 116.3(10) . .
C7 Gd1 O1 C1 159.7(10) . .
Gd2 Gd1 O1 C1 165.7(13) . .
O9 Gd1 O1 Gd2 -89.2(6) . .
O5 Gd1 O1 Gd2 66.2(5) . .
O1W Gd1 O1 Gd2 130.9(5) . .
O3 Gd1 O1 Gd2 -11.9(4) . .
O12 Gd1 O1 Gd2 -145.1(5) 4_464 .
O8 Gd1 O1 Gd2 41.7(10) . .
O2 Gd1 O1 Gd2 -173.8(8) . .
O7 Gd1 O1 Gd2 -49.4(8) . .
C1 Gd1 O1 Gd2 -165.7(13) . .
C7 Gd1 O1 Gd2 -6.0(12) . .
O9 Gd1 O2 C1 -70.7(11) . .
O5 Gd1 O2 C1 67.3(11) . .
O1W Gd1 O2 C1 132.7(11) . .
O3 Gd1 O2 C1 -11.2(12) . .
O12 Gd1 O2 C1 -149.1(11) 4_464 .
O8 Gd1 O2 C1 146.0(11) . .
O1 Gd1 O2 C1 8.2(10) . .
O7 Gd1 O2 C1 -117.0(11) . .
C7 Gd1 O2 C1 -156.2(12) . .
Gd2 Gd1 O2 C1 4.9(10) . .
O9 Gd1 O3 C3 -36(3) . .
O5 Gd1 O3 C3 167(3) . .
O1W Gd1 O3 C3 159(3) . .
O12 Gd1 O3 C3 10(3) 4_464 .
O8 Gd1 O3 C3 94(3) . .
O2 Gd1 O3 C3 -97(3) . .
O1 Gd1 O3 C3 -113(3) . .
O7 Gd1 O3 C3 43(3) . .
C1 Gd1 O3 C3 -102(3) . .
C7 Gd1 O3 C3 70(3) . .
Gd2 Gd1 O3 C3 -123(3) . .
O9 Gd1 O3 Gd2 87.0(5) . .
O5 Gd1 O3 Gd2 -69.6(5) . .
O1W Gd1 O3 Gd2 -77.5(8) . .
O12 Gd1 O3 Gd2 133.7(5) 4_464 .
O8 Gd1 O3 Gd2 -142.9(5) . .
O2 Gd1 O3 Gd2 26.3(6) . .
O1 Gd1 O3 Gd2 10.3(4) . .
O7 Gd1 O3 Gd2 166.8(5) . .
C1 Gd1 O3 Gd2 21.5(5) . .
C7 Gd1 O3 Gd2 -166.8(5) . .
O6 Gd2 O3 C3 -125.8(12) . .
O10 Gd2 O3 C3 173.2(14) 4_565 .
O1 Gd2 O3 C3 146.3(12) . .
O7 Gd2 O3 C3 -56.2(12) 4_565 .
O4 Gd2 O3 C3 -2.7(13) . .
O11 Gd2 O3 C3 69.5(12) . .
O12 Gd2 O3 C3 21.9(13) . .
C11 Gd2 O3 C3 46.4(12) . .
Gd1 Gd2 O3 C3 157.4(14) . .
Gd1 Gd2 O3 C3 -22.1(13) 4_565 .
O6 Gd2 O3 Gd1 76.8(5) . .
O10 Gd2 O3 Gd1 15.8(12) 4_565 .
O1 Gd2 O3 Gd1 -11.1(4) . .
O7 Gd2 O3 Gd1 146.4(4) 4_565 .
O4 Gd2 O3 Gd1 -160.1(9) . .
O11 Gd2 O3 Gd1 -87.9(5) . .
O12 Gd2 O3 Gd1 -135.5(4) . .
C11 Gd2 O3 Gd1 -111.0(6) . .
C3 Gd2 O3 Gd1 -157.4(14) . .
Gd1 Gd2 O3 Gd1 -179.48(8) 4_565 .
O6 Gd2 O4 C3 59.6(16) . .
O10 Gd2 O4 C3 -170(2) 4_565 .
O1 Gd2 O4 C3 -29.1(17) . .
O7 Gd2 O4 C3 134.3(16) 4_565 .
O11 Gd2 O4 C3 -103.5(16) . .
O12 Gd2 O4 C3 -157.1(16) . .
O3 Gd2 O4 C3 2.8(13) . .
C11 Gd2 O4 C3 -130.8(16) . .
Gd1 Gd2 O4 C3 -8.6(15) . .
Gd1 Gd2 O4 C3 170.5(15) 4_565 .
O9 Gd1 O5 C5 -7(2) . .
O1W Gd1 O5 C5 -156(2) . .
O3 Gd1 O5 C5 28.8(18) . .
O12 Gd1 O5 C5 -179.1(16) 4_464 .
O8 Gd1 O5 C5 122.1(19) . .
O2 Gd1 O5 C5 -87.7(19) . .
O1 Gd1 O5 C5 -43.9(18) . .
O7 Gd1 O5 C5 95.5(19) . .
C1 Gd1 O5 C5 -64.0(19) . .
C7 Gd1 O5 C5 107.9(19) . .
Gd2 Gd1 O5 C5 -11.0(17) . .
O10 Gd2 O6 C5 111.9(18) 4_565 .
O1 Gd2 O6 C5 31.4(17) . .
O7 Gd2 O6 C5 -157.7(18) 4_565 .
O4 Gd2 O6 C5 -81.7(18) . .
O11 Gd2 O6 C5 24(3) . .
O12 Gd2 O6 C5 -171.5(15) . .
O3 Gd2 O6 C5 -39.1(17) . .
C11 Gd2 O6 C5 -173(3) . .
C3 Gd2 O6 C5 -60.1(18) . .
Gd1 Gd2 O6 C5 -2.5(16) . .
Gd1 Gd2 O6 C5 -177.5(16) 4_565 .
O9 Gd1 O7 C7 168.1(11) . .
O5 Gd1 O7 C7 29.1(11) . .
O1W Gd1 O7 C7 -50.9(11) . .
O3 Gd1 O7 C7 93.7(10) . .
O12 Gd1 O7 C7 -110.9(11) 4_464 .
O8 Gd1 O7 C7 -4.4(10) . .
O2 Gd1 O7 C7 -146.1(10) . .
O1 Gd1 O7 C7 129.4(10) . .
C1 Gd1 O7 C7 172.0(11) . .
Gd2 Gd1 O7 C7 102.7(10) . .
O9 Gd1 O7 Gd2 -57.0(5) . 4_464
O5 Gd1 O7 Gd2 164.0(4) . 4_464
O1W Gd1 O7 Gd2 84.0(5) . 4_464
O3 Gd1 O7 Gd2 -131.4(6) . 4_464
O12 Gd1 O7 Gd2 24.0(4) 4_464 4_464
O8 Gd1 O7 Gd2 130.5(8) . 4_464
O2 Gd1 O7 Gd2 -11.2(9) . 4_464
O1 Gd1 O7 Gd2 -95.7(7) . 4_464
C1 Gd1 O7 Gd2 -53.1(10) . 4_464
C7 Gd1 O7 Gd2 134.9(12) . 4_464
Gd2 Gd1 O7 Gd2 -122.4(4) . 4_464
O9 Gd1 O8 C7 -4.6(14) . .
O5 Gd1 O8 C7 -144.8(12) . .
O1W Gd1 O8 C7 142.1(12) . .
O3 Gd1 O8 C7 -71.0(12) . .
O12 Gd1 O8 C7 65.4(12) 4_464 .
O2 Gd1 O8 C7 128.9(11) . .
O1 Gd1 O8 C7 -120.0(12) . .
O7 Gd1 O8 C7 4.6(10) . .
C1 Gd1 O8 C7 -167.8(17) . .
Gd2 Gd1 O8 C7 -96.1(11) . .
O5 Gd1 O9 C9 151(3) . .
O1W Gd1 O9 C9 -80(3) . .
O3 Gd1 O9 C9 115(3) . .
O12 Gd1 O9 C9 -34(3) 4_464 .
O8 Gd1 O9 C9 41(3) . .
O2 Gd1 O9 C9 -118(3) . .
O1 Gd1 O9 C9 -171(3) . .
O7 Gd1 O9 C9 34(3) . .
C1 Gd1 O9 C9 -144(3) . .
C7 Gd1 O9 C9 39(3) . .
Gd2 Gd1 O9 C9 155(3) . .
O6 Gd2 O11 C11 173.5(17) . .
O10 Gd2 O11 C11 85.9(13) 4_565 .
O1 Gd2 O11 C11 165.6(13) . .
O7 Gd2 O11 C11 -5.0(14) 4_565 .
O4 Gd2 O11 C11 -77.6(13) . .
O12 Gd2 O11 C11 4.6(11) . .
O3 Gd2 O11 C11 -126.7(13) . .
C3 Gd2 O11 C11 -102.2(13) . .
Gd1 Gd2 O11 C11 -162.0(12) . .
Gd1 Gd2 O11 C11 13.3(12) 4_565 .
O6 Gd2 O12 C11 -179.2(12) . .
O10 Gd2 O12 C11 -101.8(13) 4_565 .
O1 Gd2 O12 C11 -29.3(14) . .
O7 Gd2 O12 C11 166.1(13) 4_565 .
O4 Gd2 O12 C11 82.2(13) . .
O11 Gd2 O12 C11 -4.8(12) . .
O3 Gd2 O12 C11 62.8(12) . .
C3 Gd2 O12 C11 72.4(12) . .
Gd1 Gd2 O12 C11 18.7(14) . .
Gd1 Gd2 O12 C11 -169.3(14) 4_565 .
O6 Gd2 O12 Gd1 -10.0(10) . 4_565
O10 Gd2 O12 Gd1 67.5(6) 4_565 4_565
O1 Gd2 O12 Gd1 140.0(5) . 4_565
O7 Gd2 O12 Gd1 -24.6(4) 4_565 4_565
O4 Gd2 O12 Gd1 -108.5(7) . 4_565
O11 Gd2 O12 Gd1 164.5(8) . 4_565
O3 Gd2 O12 Gd1 -128.0(5) . 4_565
C11 Gd2 O12 Gd1 169.3(14) . 4_565
C3 Gd2 O12 Gd1 -118.3(6) . 4_565
Gd1 Gd2 O12 Gd1 -172.00(8) . 4_565
Gd1 O2 C1 O1 -14.9(17) . .
Gd1 O2 C1 C2 165.3(16) . .
Gd2 O1 C1 O2 166.4(17) . .
Gd1 O1 C1 O2 14.8(17) . .
Gd2 O1 C1 C2 -14(4) . .
Gd1 O1 C1 C2 -165.4(16) . .
Gd2 O1 C1 Gd1 152(3) . .
O9 Gd1 C1 O2 100.7(12) . .
O5 Gd1 C1 O2 -115.7(11) . .
O1W Gd1 C1 O2 -45.1(11) . .
O3 Gd1 C1 O2 170.2(11) . .
O12 Gd1 C1 O2 31.3(11) 4_464 .
O8 Gd1 C1 O2 -94(2) . .
O1 Gd1 C1 O2 -165.3(17) . .
O7 Gd1 C1 O2 96.6(11) . .
C7 Gd1 C1 O2 117(3) . .
Gd2 Gd1 C1 O2 -174.3(12) . .
O9 Gd1 C1 O1 -94.0(10) . .
O5 Gd1 C1 O1 49.6(10) . .
O1W Gd1 C1 O1 120.1(10) . .
O3 Gd1 C1 O1 -24.5(10) . .
O12 Gd1 C1 O1 -163.4(9) 4_464 .
O8 Gd1 C1 O1 71.7(19) . .
O2 Gd1 C1 O1 165.3(17) . .
O7 Gd1 C1 O1 -98.1(13) . .
C7 Gd1 C1 O1 -78(4) . .
Gd2 Gd1 C1 O1 -9.0(8) . .
O9 Gd1 C1 C2 -3(6) . .
O5 Gd1 C1 C2 141(6) . .
O1W Gd1 C1 C2 -149(6) . .
O3 Gd1 C1 C2 67(6) . .
O12 Gd1 C1 C2 -72(6) 4_464 .
O8 Gd1 C1 C2 163(6) . .
O2 Gd1 C1 C2 -103(7) . .
O1 Gd1 C1 C2 91(6) . .
O7 Gd1 C1 C2 -7(7) . .
C7 Gd1 C1 C2 13(9) . .
Gd2 Gd1 C1 C2 82(6) . .
Gd2 O4 C3 O3 -5(2) . .
Gd2 O4 C3 C4 170(2) . .
Gd1 O3 C3 O4 131(3) . .
Gd2 O3 C3 O4 5(2) . .
Gd1 O3 C3 C4 -44(4) . .
Gd2 O3 C3 C4 -171(2) . .
Gd1 O3 C3 Gd2 127(3) . .
O6 Gd2 C3 O4 -123.4(16) . .
O10 Gd2 C3 O4 157(4) 4_565 .
O1 Gd2 C3 O4 153.7(15) . .
O7 Gd2 C3 O4 -45.3(16) 4_565 .
O11 Gd2 C3 O4 73.7(16) . .
O12 Gd2 C3 O4 22.9(16) . .
O3 Gd2 C3 O4 -175(2) . .
C11 Gd2 C3 O4 47.3(16) . .
Gd1 Gd2 C3 O4 170.2(17) . .
Gd1 Gd2 C3 O4 -10.5(17) 4_565 .
O6 Gd2 C3 O3 51.6(12) . .
O10 Gd2 C3 O3 -28(5) 4_565 .
O1 Gd2 C3 O3 -31.3(11) . .
O7 Gd2 C3 O3 129.8(11) 4_565 .
O4 Gd2 C3 O3 175(2) . .
O11 Gd2 C3 O3 -111.3(11) . .
O12 Gd2 C3 O3 -162.1(11) . .
C11 Gd2 C3 O3 -137.7(11) . .
Gd1 Gd2 C3 O3 -14.8(9) . .
Gd1 Gd2 C3 O3 164.5(9) 4_565 .
O6 Gd2 C3 C4 171(10) . .
O10 Gd2 C3 C4 91(11) 4_565 .
O1 Gd2 C3 C4 88(10) . .
O7 Gd2 C3 C4 -111(10) 4_565 .
O4 Gd2 C3 C4 -66(10) . .
O11 Gd2 C3 C4 8(10) . .
O12 Gd2 C3 C4 -43(10) . .
O3 Gd2 C3 C4 119(10) . .
C11 Gd2 C3 C4 -19(10) . .
Gd1 Gd2 C3 C4 104(10) . .
Gd1 Gd2 C3 C4 -76(10) 4_565 .
Gd2 O6 C5 O5 -3(3) . .
Gd2 O6 C5 C6 -178.3(15) . .
Gd1 O5 C5 O6 14(3) . .
Gd1 O5 C5 C6 -171.1(15) . .
Gd1 O8 C7 O7 -8.4(19) . .
Gd1 O8 C7 C8 176.4(18) . .
Gd2 O7 C7 O8 -108(2) 4_464 .
Gd1 O7 C7 O8 8.1(19) . .
Gd2 O7 C7 C8 67(2) 4_464 .
Gd1 O7 C7 C8 -176.8(18) . .
Gd2 O7 C7 Gd1 -115.8(11) 4_464 .
O9 Gd1 C7 O8 176.2(11) . .
O5 Gd1 C7 O8 33.7(12) . .
O1W Gd1 C7 O8 -37.1(12) . .
O3 Gd1 C7 O8 106.7(12) . .
O12 Gd1 C7 O8 -111.1(12) 4_464 .
O2 Gd1 C7 O8 -103.9(14) . .
O1 Gd1 C7 O8 101.2(13) . .
O7 Gd1 C7 O8 -171.9(18) . .
C1 Gd1 C7 O8 161(3) . .
Gd2 Gd1 C7 O8 97.5(11) . .
O9 Gd1 C7 O7 -11.8(11) . .
O5 Gd1 C7 O7 -154.4(10) . .
O1W Gd1 C7 O7 134.8(10) . .
O3 Gd1 C7 O7 -81.3(10) . .
O12 Gd1 C7 O7 60.8(10) 4_464 .
O8 Gd1 C7 O7 171.9(18) . .
O2 Gd1 C7 O7 68.0(16) . .
O1 Gd1 C7 O7 -86.9(13) . .
C1 Gd1 C7 O7 -27(4) . .
Gd2 Gd1 C7 O7 -90.6(10) . .
O9 Gd1 C7 C8 116(21) . .
O5 Gd1 C7 C8 -27(21) . .
O1W Gd1 C7 C8 -98(21) . .
O3 Gd1 C7 C8 46(21) . .
O12 Gd1 C7 C8 -172(21) 4_464 .
O8 Gd1 C7 C8 -60(21) . .
O2 Gd1 C7 C8 -164(20) . .
O1 Gd1 C7 C8 41(21) . .
O7 Gd1 C7 C8 128(21) . .
C1 Gd1 C7 C8 101(21) . .
Gd2 Gd1 C7 C8 37(21) . .
Gd2 O10 C9 O9 -10(4) 4_464 .
Gd2 O10 C9 C10 173.3(19) 4_464 .
Gd1 O9 C9 O10 4(4) . .
Gd1 O9 C9 C10 -179(2) . .
Gd1 O12 C11 O11 -148(2) 4_565 .
Gd2 O12 C11 O11 8(2) . .
Gd1 O12 C11 C12 35(4) 4_565 .
Gd2 O12 C11 C12 -169(2) . .
Gd1 O12 C11 Gd2 -156(3) 4_565 .
Gd2 O11 C11 O12 -8(2) . .
Gd2 O11 C11 C12 168.8(18) . .
O6 Gd2 C11 O12 3(4) . .
O10 Gd2 C11 O12 77.0(12) 4_565 .
O1 Gd2 C11 O12 156.8(11) . .
O7 Gd2 C11 O12 -12.8(12) 4_565 .
O4 Gd2 C11 O12 -91.7(12) . .
O11 Gd2 C11 O12 172(2) . .
O3 Gd2 C11 O12 -129.3(11) . .
C3 Gd2 C11 O12 -110.6(12) . .
Gd1 Gd2 C11 O12 -167.6(9) . .
Gd1 Gd2 C11 O12 7.0(9) 4_565 .
O6 Gd2 C11 O11 -169(3) . .
O10 Gd2 C11 O11 -94.6(14) 4_565 .
O1 Gd2 C11 O11 -14.8(14) . .
O7 Gd2 C11 O11 175.6(13) 4_565 .
O4 Gd2 C11 O11 96.7(13) . .
O12 Gd2 C11 O11 -172(2) . .
O3 Gd2 C11 O11 59.1(13) . .
C3 Gd2 C11 O11 77.8(13) . .
Gd1 Gd2 C11 O11 20.8(14) . .
Gd1 Gd2 C11 O11 -164.6(14) 4_565 .
O6 Gd2 C11 C12 120(8) . .
O10 Gd2 C11 C12 -165(9) 4_565 .
O1 Gd2 C11 C12 -86(9) . .
O7 Gd2 C11 C12 105(9) 4_565 .
O4 Gd2 C11 C12 26(9) . .
O11 Gd2 C11 C12 -71(9) . .
O12 Gd2 C11 C12 118(9) . .
O3 Gd2 C11 C12 -12(9) . .
C3 Gd2 C11 C12 7(9) . .
Gd1 Gd2 C11 C12 -50(9) . .
Gd1 Gd2 C11 C12 125(9) 4_565 .
